data_4509431
loop_
_publ_author_name
'Yao, Hua-Gang'
'Ji, Min'
'Ji, Shou-Hua'
'Zhang, Ren-Chun'
'An, Yong-Lin'
'Ning, Gui-ling'

_publ_section_title
;
 Solvothermal Syntheses of Two Novel Layered Quaternary
 Silver&#x2212;Antimony(III) Sulfides with Different Strategies
;
_journal_issue 9
_journal_name_full 'Crystal Growth &amp; Design'
_journal_page_first 3821
_journal_paper_doi 10.1021/cg9000335
_journal_volume 9
_journal_year 2009
_chemical_formula_sum 'Ag3 K2 S7 Sb3'
_chemical_formula_weight 991.48
_chemical_name_systematic
; 
 ? 
;
_space_group_IT_number 36
_symmetry_space_group_name_Hall 'C 2c -2'
_symmetry_space_group_name_H-M 'C m c 21'
_atom_sites_solution_primary direct
_atom_sites_solution_secondary difmap
_audit_creation_method SHELXL-97
_cell_angle_alpha 90.00
_cell_angle_beta 90.00
_cell_angle_gamma 90.00
_cell_formula_units_Z 4
_cell_length_a 24.8053(9)
_cell_length_b 9.0346(3)
_cell_length_c 6.7517(3)
_cell_measurement_temperature 293(2)
_cell_volume 1513.10(10)
_computing_structure_refinement 'SHELXL-97 (Sheldrick, 1997)'
_computing_structure_solution 'SHELXS-97 (Sheldrick, 1990)'
_diffrn_ambient_temperature 293(2)
_diffrn_measured_fraction_theta_full 0.999
_diffrn_measured_fraction_theta_max 0.999
_diffrn_radiation_monochromator graphite
_diffrn_radiation_source 'fine-focus sealed tube'
_diffrn_radiation_type MoK\a
_diffrn_radiation_wavelength 0.71073
_diffrn_reflns_av_R_equivalents 0.0361
_diffrn_reflns_av_sigmaI/netI 0.0375
_diffrn_reflns_limit_h_max 29
_diffrn_reflns_limit_h_min -26
_diffrn_reflns_limit_k_max 10
_diffrn_reflns_limit_k_min -10
_diffrn_reflns_limit_l_max 7
_diffrn_reflns_limit_l_min -8
_diffrn_reflns_number 4011
_diffrn_reflns_theta_full 24.97
_diffrn_reflns_theta_max 24.97
_diffrn_reflns_theta_min 2.40
_exptl_absorpt_coefficient_mu 10.565
_exptl_absorpt_correction_T_max 0.530
_exptl_absorpt_correction_T_min 0.367
_exptl_absorpt_correction_type empirical
_exptl_crystal_density_diffrn 4.352
_exptl_crystal_density_method 'not measured'
_exptl_crystal_F_000 1776
_exptl_crystal_size_max 0.20
_exptl_crystal_size_mid 0.08
_exptl_crystal_size_min 0.06
_refine_diff_density_max 1.388
_refine_diff_density_min -0.980
_refine_diff_density_rms 0.185
_refine_ls_abs_structure_details 'Flack H D (1983), Acta Cryst. A39, 876-881'
_refine_ls_abs_structure_Flack 0.00(12)
_refine_ls_extinction_coef 0.00267(14)
_refine_ls_extinction_expression Fc^*^=kFc[1+0.001xFc^2^\l^3^/sin(2\q)]^-1/4^
_refine_ls_extinction_method SHELXL
_refine_ls_goodness_of_fit_ref 1.046
_refine_ls_matrix_type full
_refine_ls_number_parameters 81
_refine_ls_number_reflns 1303
_refine_ls_number_restraints 1
_refine_ls_restrained_S_all 1.046
_refine_ls_R_factor_all 0.0265
_refine_ls_R_factor_gt 0.0262
_refine_ls_shift/su_max 0.000
_refine_ls_shift/su_mean 0.000
_refine_ls_structure_factor_coef Fsqd
_refine_ls_weighting_details 'calc w=1/[\s^2^(Fo^2^)+(0.0312P)^2^+11.7908P] where P=(Fo^2^+2Fc^2^)/3'
_refine_ls_weighting_scheme calc
_refine_ls_wR_factor_gt 0.0648
_refine_ls_wR_factor_ref 0.0650
_reflns_number_gt 1286
_reflns_number_total 1303
_reflns_threshold_expression >2sigma(I)
_cod_data_source_file cg9000335sup1.cif
_cod_data_source_block 1
_cod_original_sg_symbol_H-M Cmc21
_cod_original_formula_sum K2Ag3Sb3S7
_cod_database_code 4509431

loop_
_symmetry_equiv_pos_as_xyz
'x, y, z'
'-x, -y, z+1/2'
'x, -y, z+1/2'
'-x, y, z'
'x+1/2, y+1/2, z'
'-x+1/2, -y+1/2, z+1/2'
'x+1/2, -y+1/2, z+1/2'
'-x+1/2, y+1/2, z'

loop_
_atom_site_label
_atom_site_type_symbol
_atom_site_fract_x
_atom_site_fract_y
_atom_site_fract_z
_atom_site_U_iso_or_equiv
_atom_site_adp_type
_atom_site_occupancy
_atom_site_symmetry_multiplicity
_atom_site_calc_flag
_atom_site_refinement_flags
_atom_site_disorder_group
Sb1 Sb 0.127687(19) 0.11050(5) 0.81539(8) 0.01686(17) Uani 1 1 d . .
Ag1 Ag 0.0000 0.6789(3) 1.1304(3) 0.0711(10) Uani 0.820(7) 2 d SP 1
Ag' Ag 0.0000 0.8187(19) 1.1270(13) 0.083(5) Uani 0.180(7) 2 d SP 2
S1 S -0.07513(8) 0.7700(2) 0.8783(4) 0.0279(5) Uani 1 1 d . .
Sb2 Sb 0.0000 0.84339(9) 0.67019(13) 0.0236(2) Uani 1 2 d S .
K2 K 0.20718(7) 0.68943(19) 0.8147(4) 0.0288(4) Uani 1 1 d . .
S2 S 0.17150(8) 0.3471(2) 0.8082(4) 0.0255(5) Uani 1 1 d . .
Ag2 Ag 0.08982(3) 0.49337(9) 0.87306(17) 0.0461(3) Uani 1 1 d . .
S3 S 0.0000 0.6211(5) 0.4720(7) 0.0431(10) Uani 1 2 d S .
S4 S 0.18841(8) 0.0054(3) 1.0733(3) 0.0213(4) Uani 1 1 d . .

loop_
_atom_site_aniso_label
_atom_site_aniso_U_11
_atom_site_aniso_U_22
_atom_site_aniso_U_33
_atom_site_aniso_U_23
_atom_site_aniso_U_13
_atom_site_aniso_U_12
Sb1 0.0172(3) 0.0153(3) 0.0181(3) 0.0003(2) 0.0008(2) -0.00075(19)
Ag1 0.0793(13) 0.108(3) 0.0261(10) 0.0058(10) 0.000 0.000
Ag' 0.085(7) 0.133(14) 0.030(5) 0.000(5) 0.000 0.000
S1 0.0203(10) 0.0213(10) 0.0421(14) -0.0042(10) 0.0067(10) 0.0014(8)
Sb2 0.0208(4) 0.0183(4) 0.0316(5) 0.0043(4) 0.000 0.000
K2 0.0279(9) 0.0232(9) 0.0354(10) 0.0009(9) 0.0005(9) -0.0013(7)
S2 0.0237(10) 0.0141(9) 0.0387(13) -0.0005(11) 0.0043(10) -0.0007(7)
Ag2 0.0309(4) 0.0280(4) 0.0794(7) -0.0014(4) 0.0051(4) 0.0051(3)
S3 0.0233(18) 0.058(3) 0.048(2) -0.028(2) 0.000 0.000
S4 0.0221(9) 0.0257(9) 0.0161(10) 0.0033(7) -0.0017(8) -0.0010(9)

loop_
_atom_type_symbol
_atom_type_description
_atom_type_scat_dispersion_real
_atom_type_scat_dispersion_imag
_atom_type_scat_source
S S 0.1246 0.1234 'International Tables Vol C Tables 4.2.6.8 and 6.1.1.4'
K K 0.2009 0.2494 'International Tables Vol C Tables 4.2.6.8 and 6.1.1.4'
Ag Ag -0.8971 1.1015 'International Tables Vol C Tables 4.2.6.8 and 6.1.1.4'
Sb Sb -0.5866 1.5461 'International Tables Vol C Tables 4.2.6.8 and 6.1.1.4'

loop_
_geom_angle_atom_site_label_1
_geom_angle_atom_site_label_2
_geom_angle_atom_site_label_3
_geom_angle
_geom_angle_site_symmetry_1
_geom_angle_site_symmetry_3
S2 Sb1 S4 95.08(8) . 3_554
S2 Sb1 S4 94.58(8) . .
S4 Sb1 S4 86.10(5) 3_554 .
S2 Sb1 K2 53.18(5) . 8_545
S4 Sb1 K2 57.89(6) 3_554 8_545
S4 Sb1 K2 58.02(6) . 8_545
S3 Ag1 S1 133.92(7) 1_556 4
S3 Ag1 S1 133.92(7) 1_556 .
S1 Ag1 S1 89.19(12) 4 .
S3 Ag1 S3 98.79(15) 1_556 2_565
S1 Ag1 S3 93.05(10) 4 2_565
S1 Ag1 S3 93.05(10) . 2_565
S3 Ag1 Ag2 52.27(6) 1_556 3_565
S1 Ag1 Ag2 89.44(5) 4 3_565
S1 Ag1 Ag2 167.42(12) . 3_565
S3 Ag1 Ag2 74.54(9) 2_565 3_565
S3 Ag1 Ag2 52.27(6) 1_556 2_565
S1 Ag1 Ag2 167.42(12) 4 2_565
S1 Ag1 Ag2 89.44(5) . 2_565
S3 Ag1 Ag2 74.54(9) 2_565 2_565
Ag2 Ag1 Ag2 89.19(7) 3_565 2_565
S3 Ag1 Ag2 113.78(10) 1_556 4
S1 Ag1 Ag2 107.18(8) 4 4
S1 Ag1 Ag2 48.93(5) . 4
S3 Ag1 Ag2 48.03(5) 2_565 4
Ag2 Ag1 Ag2 119.94(10) 3_565 4
Ag2 Ag1 Ag2 63.05(4) 2_565 4
S3 Ag1 Ag2 113.78(10) 1_556 .
S1 Ag1 Ag2 48.93(5) 4 .
S1 Ag1 Ag2 107.18(8) . .
S3 Ag1 Ag2 48.03(5) 2_565 .
Ag2 Ag1 Ag2 63.05(4) 3_565 .
Ag2 Ag1 Ag2 119.94(10) 2_565 .
Ag2 Ag1 Ag2 85.41(7) 4 .
S1 Ag' S1 94.1(3) . 4
S1 Ag' S3 114.7(4) . 1_556
S1 Ag' S3 114.7(4) 4 1_556
S1 Ag' Sb2 103.6(4) . 2_575
S1 Ag' Sb2 103.6(4) 4 2_575
S3 Ag' Sb2 122.0(4) 1_556 2_575
S1 Ag' Sb2 49.83(16) . .
S1 Ag' Sb2 49.83(16) 4 .
S3 Ag' Sb2 146.7(6) 1_556 .
Sb2 Ag' Sb2 91.3(4) 2_575 .
Sb2 S1 Ag2 111.90(9) . 4
Sb2 S1 Ag' 76.86(19) . .
Ag2 S1 Ag' 106.6(4) 4 .
Sb2 S1 Ag1 85.23(7) . .
Ag2 S1 Ag1 78.66(9) 4 .
Ag' S1 Ag1 28.0(3) . .
Sb2 S1 K2 136.80(11) . 4
Ag2 S1 K2 69.25(6) 4 4
Ag' S1 K2 146.04(19) . 4
Ag1 S1 K2 133.98(10) . 4
S3 Sb2 S1 95.38(10) . 4
S3 Sb2 S1 95.38(10) . .
S1 Sb2 S1 100.36(12) 4 .
S3 Sb2 Ag' 140.9(2) . 2_574
S1 Sb2 Ag' 109.09(11) 4 2_574
S1 Sb2 Ag' 109.09(11) . 2_574
S3 Sb2 Ag' 119.5(4) . .
S1 Sb2 Ag' 53.32(11) 4 .
S1 Sb2 Ag' 53.32(11) . .
Ag' Sb2 Ag' 99.6(3) 2_574 .
S2 K2 S4 140.57(9) . 3_564
S2 K2 S2 131.27(7) . 8
S4 K2 S2 76.05(6) 3_564 8
S2 K2 S4 141.39(9) . 1_565
S4 K2 S4 61.36(3) 3_564 1_565
S2 K2 S4 76.70(6) 8 1_565
S2 K2 S1 86.69(7) . 4
S4 K2 S1 75.01(7) 3_564 4
S2 K2 S1 141.70(7) 8 4
S4 K2 S1 67.61(6) 1_565 4
S2 K2 Ag2 43.26(4) . .
S4 K2 Ag2 112.06(6) 3_564 .
S2 K2 Ag2 171.65(8) 8 .
S4 K2 Ag2 105.07(6) 1_565 .
S1 K2 Ag2 43.51(4) 4 .
S2 K2 S2 81.45(7) . 3_565
S4 K2 S2 121.93(8) 3_564 3_565
S2 K2 S2 106.52(9) 8 3_565
S4 K2 S2 63.13(6) 1_565 3_565
S1 K2 S2 69.56(7) 4 3_565
Ag2 K2 S2 67.88(6) . 3_565
S2 K2 S4 73.51(6) . 6_554
S4 K2 S4 107.32(8) 3_564 6_554
S2 K2 S4 62.88(6) 8 6_554
S4 K2 S4 139.56(6) 1_565 6_554
S1 K2 S4 151.20(9) 4 6_554
Ag2 K2 S4 114.72(6) . 6_554
S2 K2 S4 125.75(8) 3_565 6_554
S2 K2 S4 75.90(7) . 8
S4 K2 S4 138.95(6) 3_564 8
S2 K2 S4 63.00(6) 8 8
S4 K2 S4 104.06(8) 1_565 8
S1 K2 S4 138.35(9) 4 8
Ag2 K2 S4 108.78(7) . 8
S2 K2 S4 70.59(7) 3_565 8
S4 K2 S4 57.08(4) 6_554 8
S2 K2 S2 80.14(7) . 3_564
S4 K2 S2 63.76(7) 3_564 3_564
S2 K2 S2 104.63(9) 8 3_564
S4 K2 S2 122.84(8) 1_565 3_564
S1 K2 S2 84.31(7) 4 3_564
Ag2 K2 S2 81.43(6) . 3_564
S2 K2 S2 148.73(9) 3_565 3_564
S4 K2 S2 72.04(6) 6_554 3_564
S4 K2 S2 127.92(8) 8 3_564
S2 K2 K2 114.01(8) . 6_565
S4 K2 K2 105.04(8) 3_564 6_565
S2 K2 K2 55.49(7) 8 6_565
S4 K2 K2 54.93(5) 1_565 6_565
S1 K2 K2 109.67(7) 4 6_565
Ag2 K2 K2 118.60(6) . 6_565
S2 K2 K2 51.04(4) 3_565 6_565
S4 K2 K2 97.59(8) 6_554 6_565
S4 K2 K2 49.13(6) 8 6_565
S2 K2 K2 159.97(8) 3_564 6_565
S2 K2 K2 112.61(7) . 6_564
S4 K2 K2 55.77(6) 3_564 6_564
S2 K2 K2 53.97(7) 8 6_564
S4 K2 K2 105.61(8) 1_565 6_564
S1 K2 K2 122.96(8) 4 6_564
Ag2 K2 K2 131.78(6) . 6_564
S2 K2 K2 160.34(8) 3_565 6_564
S4 K2 K2 51.56(6) 6_554 6_564
S4 K2 K2 98.69(8) 8 6_564
S2 K2 K2 50.65(4) 3_564 6_564
K2 K2 K2 109.42(8) 6_565 6_564
Sb1 S2 Ag2 95.85(7) . .
Sb1 S2 K2 168.85(9) . .
Ag2 S2 K2 72.99(6) . .
Sb1 S2 K2 91.61(6) . 8_545
Ag2 S2 K2 166.53(10) . 8_545
K2 S2 K2 99.35(6) . 8_545
Sb1 S2 K2 92.89(7) . 3_564
Ag2 S2 K2 115.67(9) . 3_564
K2 S2 K2 91.97(8) . 3_564
K2 S2 K2 74.99(6) 8_545 3_564
Sb1 S2 K2 90.61(7) . 3_565
Ag2 S2 K2 94.81(8) . 3_565
K2 S2 K2 90.43(8) . 3_565
K2 S2 K2 73.86(6) 8_545 3_565
K2 S2 K2 148.73(9) 3_564 3_565
S2 Ag2 S1 130.79(7) . 4
S2 Ag2 S3 123.35(11) . 2_565
S1 Ag2 S3 105.79(11) 4 2_565
S2 Ag2 Ag1 102.89(7) . 2_564
S1 Ag2 Ag1 113.03(8) 4 2_564
S3 Ag2 Ag1 47.29(12) 2_565 2_564
S2 Ag2 Ag1 158.04(8) . .
S1 Ag2 Ag1 52.41(7) 4 .
S3 Ag2 Ag1 58.32(12) 2_565 .
Ag1 Ag2 Ag1 92.70(6) 2_564 .
S2 Ag2 Ag2 101.37(7) . 3_565
S1 Ag2 Ag2 87.18(7) 4 3_565
S3 Ag2 Ag2 75.65(11) 2_565 3_565
Ag1 Ag2 Ag2 122.24(4) 2_564 3_565
Ag1 Ag2 Ag2 56.86(4) . 3_565
S2 Ag2 Ag2 80.85(7) . 3_564
S1 Ag2 Ag2 88.80(7) 4 3_564
S3 Ag2 Ag2 106.06(11) 2_565 3_564
Ag1 Ag2 Ag2 60.09(4) 2_564 3_564
Ag1 Ag2 Ag2 120.69(4) . 3_564
Ag2 Ag2 Ag2 175.94(5) 3_565 3_564
S2 Ag2 K2 63.75(5) . .
S1 Ag2 K2 67.24(6) 4 .
S3 Ag2 K2 169.33(13) 2_565 .
Ag1 Ag2 K2 142.16(6) 2_564 .
Ag1 Ag2 K2 111.90(6) . .
Ag2 Ag2 K2 95.54(5) 3_565 .
Ag2 Ag2 K2 82.35(5) 3_564 .
Ag1 S3 Sb2 110.9(2) 1_554 .
Ag1 S3 Ag2 80.43(11) 1_554 3_564
Sb2 S3 Ag2 118.92(8) . 3_564
Ag1 S3 Ag2 80.43(11) 1_554 2_564
Sb2 S3 Ag2 118.92(8) . 2_564
Ag2 S3 Ag2 122.16(15) 3_564 2_564
Ag1 S3 Ag1 124.29(16) 1_554 2_564
Sb2 S3 Ag1 124.8(2) . 2_564
Ag2 S3 Ag1 73.65(10) 3_564 2_564
Ag2 S3 Ag1 73.65(10) 2_564 2_564
Ag1 S3 Ag' 24.7(3) 1_554 1_554
Sb2 S3 Ag' 86.2(3) . 1_554
Ag2 S3 Ag' 92.23(19) 3_564 1_554
Ag2 S3 Ag' 92.23(19) 2_564 1_554
Ag1 S3 Ag' 149.0(3) 2_564 1_554
Sb1 S4 Sb1 104.89(7) 3 .
Sb1 S4 K2 96.67(8) 3 3_565
Sb1 S4 K2 96.56(8) . 3_565
Sb1 S4 K2 93.91(8) 3 1_545
Sb1 S4 K2 92.54(8) . 1_545
K2 S4 K2 163.78(9) 3_565 1_545
Sb1 S4 K2 85.99(7) 3 6
Sb1 S4 K2 163.07(9) . 6
K2 S4 K2 94.97(7) 3_565 6
K2 S4 K2 73.51(5) 1_545 6
Sb1 S4 K2 167.74(9) 3 8_545
Sb1 S4 K2 85.33(7) . 8_545
K2 S4 K2 75.10(5) 3_565 8_545
K2 S4 K2 92.36(7) 1_545 8_545
K2 S4 K2 85.71(7) 6 8_545

loop_
_geom_bond_atom_site_label_1
_geom_bond_atom_site_label_2
_geom_bond_distance
_geom_bond_site_symmetry_2
Sb1 S2 2.3984(19) .
Sb1 S4 2.457(2) 3_554
Sb1 S4 2.490(2) .
Sb1 K2 4.1577(18) 8_545
Ag1 S3 2.365(5) 1_556
Ag1 S1 2.655(3) 4
Ag1 S1 2.655(3) .
Ag1 S3 2.913(6) 2_565
Ag1 Ag2 3.173(2) 3_565
Ag1 Ag2 3.173(2) 2_565
Ag1 Ag2 3.285(2) 4
Ag1 Ag2 3.285(2) .
Ag' S1 2.547(7) .
Ag' S1 2.547(7) 4
Ag' S3 2.934(13) 1_556
Ag' Sb2 3.067(17) 2_575
Ag' Sb2 3.093(9) .
S1 Sb2 2.427(2) .
S1 Ag2 2.526(2) 4
S1 K2 3.383(3) 4
Sb2 S3 2.414(4) .
Sb2 S1 2.427(2) 4
Sb2 Ag' 3.067(17) 2_574
K2 S2 3.217(2) .
K2 S4 3.237(3) 3_564
K2 S2 3.330(3) 8
K2 S4 3.378(3) 1_565
K2 S1 3.383(3) 4
K2 Ag2 3.4306(19) .
K2 S2 3.463(3) 3_565
K2 S4 3.530(3) 6_554
K2 S4 3.538(3) 8
K2 S2 3.548(3) 3_564
K2 K2 4.136(2) 6_565
K2 K2 4.136(2) 6_564
S2 Ag2 2.459(2) .
S2 K2 3.330(3) 8_545
S2 K2 3.463(3) 3_564
S2 K2 3.548(3) 3_565
Ag2 S1 2.526(2) 4
Ag2 S3 2.545(2) 2_565
Ag2 Ag1 3.173(2) 2_564
S3 Ag1 2.365(5) 1_554
S3 Ag2 2.5453(19) 3_564
S3 Ag2 2.5453(19) 2_564
S3 Ag1 2.913(6) 2_564
S3 Ag' 2.934(13) 1_554
S4 Sb1 2.457(2) 3
S4 K2 3.237(3) 3_565
S4 K2 3.378(3) 1_545
S4 K2 3.530(3) 6
S4 K2 3.538(3) 8_545
